data_7060451
loop_
_publ_author_name
'Pantyukhina, Valeria S.'
'Volchek, Victoria V.'
'Komarov, Vladislav Yu.'
'Korolkov, Ilya V.'
'Kokovkin, Vasily V.'
'Kompankov, Nikolay B.'
'Abramov, Pavel A.'
'Sokolov, Maxim N.'

_publ_section_title
;
 Tubular polyoxoanion [(SeMo6O21)2(C2O4)3]10&#x2212; and its
 transformations
;
_journal_issue 15
_journal_name_full 'New Journal of Chemistry'
_journal_page_first 6745
_journal_page_last 6752
_journal_paper_doi 10.1039/D1NJ00421B
_journal_volume 45
_journal_year 2021
_chemical_formula_sum 'C6 H42.2 Mo12 N Na10 O77.6 Se2'
_chemical_formula_weight 2909.31
_space_group_crystal_system monoclinic
_space_group_IT_number 14
_space_group_name_Hall '-P 2yn'
_space_group_name_H-M_alt 'P 1 21/n 1'
_atom_sites_solution_primary direct
_atom_sites_solution_secondary difmap
_audit_creation_method SHELXL-2017/1
_audit_update_record
;
2021-01-14 deposited with the CCDC.	2021-03-10 downloaded from the CCDC.
;
_cell_angle_alpha 90
_cell_angle_beta 98.9710(10)
_cell_angle_gamma 90
_cell_formula_units_Z 4
_cell_length_a 16.6045(2)
_cell_length_b 20.8678(3)
_cell_length_c 19.2934(3)
_cell_measurement_reflns_used 17060
_cell_measurement_temperature 130(2)
_cell_measurement_theta_max 29.2950
_cell_measurement_theta_min 3.5220
_cell_volume 6603.37(16)
_computing_cell_refinement 'CrysAlisPro 1.171.38.41 (Rigaku OD, 2015)'
_computing_data_collection 'CrysAlisPro 1.171.38.41 (Rigaku OD, 2015)'
_computing_data_reduction 'CrysAlisPro 1.171.38.41 (Rigaku OD, 2015)'
_computing_molecular_graphics 'ShelXle (H\"ubschle, 2011)'
_computing_publication_material 'CIFTAB-2014 (Sheldrick, 2014)'
_computing_structure_refinement 'SHELXL-2014 (Sheldrick, 2014)'
_computing_structure_solution 'SHELXS-2014 (Sheldrick, 2014)'
_diffrn_ambient_temperature 130(2)
_diffrn_detector 'CCD plate'
_diffrn_detector_area_resol_mean 10.6168
_diffrn_detector_type AtlasS2
_diffrn_measured_fraction_theta_full 0.997
_diffrn_measured_fraction_theta_max 0.858
_diffrn_measurement_device 'four-circle diffractometer'
_diffrn_measurement_device_type 'New Xcalibur, AtlasS2'
_diffrn_measurement_method '\w scans'
_diffrn_radiation_monochromator graphite
_diffrn_radiation_probe x-ray
_diffrn_radiation_source 'fine-focus sealed tube'
_diffrn_radiation_type MoK\a
_diffrn_radiation_wavelength 0.71073
_diffrn_reflns_av_R_equivalents 0.0263
_diffrn_reflns_av_unetI/netI 0.0357
_diffrn_reflns_Laue_measured_fraction_full 0.997
_diffrn_reflns_Laue_measured_fraction_max 0.858
_diffrn_reflns_limit_h_max 22
_diffrn_reflns_limit_h_min -15
_diffrn_reflns_limit_k_max 22
_diffrn_reflns_limit_k_min -28
_diffrn_reflns_limit_l_max 25
_diffrn_reflns_limit_l_min -25
_diffrn_reflns_number 39479
_diffrn_reflns_point_group_measured_fraction_full 0.997
_diffrn_reflns_point_group_measured_fraction_max 0.858
_diffrn_reflns_theta_full 25.500
_diffrn_reflns_theta_max 29.443
_diffrn_reflns_theta_min 3.352
_diffrn_source 'sealed X-ray tube'
_exptl_absorpt_coefficient_mu 3.514
_exptl_absorpt_correction_T_max 1.00000
_exptl_absorpt_correction_T_min 0.68292
_exptl_absorpt_correction_type multi-scan
_exptl_absorpt_process_details
;
CrysAlisPro 1.171.38.41 (Rigaku Oxford Diffraction, 2015)
Empirical absorption correction using spherical harmonics,
implemented in SCALE3 ABSPACK scaling algorithm.
;
_exptl_crystal_colour colorless
_exptl_crystal_density_diffrn 2.926
_exptl_crystal_description block
_exptl_crystal_F_000 5552
_exptl_crystal_size_max 0.300
_exptl_crystal_size_mid 0.150
_exptl_crystal_size_min 0.150
_refine_diff_density_max 1.988
_refine_diff_density_min -1.106
_refine_diff_density_rms 0.171
_refine_ls_extinction_method none
_refine_ls_goodness_of_fit_ref 1.054
_refine_ls_hydrogen_treatment undef
_refine_ls_matrix_type full
_refine_ls_number_parameters 982
_refine_ls_number_reflns 15700
_refine_ls_number_restraints 0
_refine_ls_restrained_S_all 1.054
_refine_ls_R_factor_all 0.0436
_refine_ls_R_factor_gt 0.0333
_refine_ls_shift/su_max 0.002
_refine_ls_shift/su_mean 0.000
_refine_ls_structure_factor_coef Fsqd
_refine_ls_weighting_details 'w=1/[\s^2^(Fo^2^)+(0.0293P)^2^+34.3544P] where P=(Fo^2^+2Fc^2^)/3'
_refine_ls_weighting_scheme calc
_refine_ls_wR_factor_gt 0.0796
_refine_ls_wR_factor_ref 0.0833
_reflns_Friedel_coverage 0.000
_reflns_number_gt 13311
_reflns_number_total 15700
_reflns_threshold_expression >2\s(I)
_cod_data_source_file d1nj00421b2.cif
_cod_data_source_block Mo6Se_1
_cod_depositor_comments 'Adding full bibliography for 7060451--7060453.cif.'
_cod_original_sg_symbol_H-M 'P 21/n'
_cod_original_formula_sum 'C6 H42.20 Mo12 N Na10 O77.60 Se2'
_cod_database_code 7060451
_shelx_shelxl_version_number 2017/1
_shelx_space_group_comment
;
The symmetry employed for this shelxl refinement is uniquely defined
by the following loop, which should always be used as a source of
symmetry information in preference to the above space-group names.
They are only intended as comments.
;
_shelx_estimated_absorpt_t_min 0.419
_shelx_estimated_absorpt_t_max 0.621

loop_
_space_group_symop_operation_xyz
'x, y, z'
'-x+1/2, y+1/2, -z+1/2'
'-x, -y, -z'
'x-1/2, -y-1/2, z-1/2'

loop_
_atom_site_label
_atom_site_type_symbol
_atom_site_fract_x
_atom_site_fract_y
_atom_site_fract_z
_atom_site_U_iso_or_equiv
_atom_site_adp_type
_atom_site_occupancy
_atom_site_site_symmetry_order
_atom_site_calc_flag
_atom_site_refinement_flags_posn
_atom_site_refinement_flags_adp
_atom_site_refinement_flags_occupancy
_atom_site_disorder_assembly
_atom_site_disorder_group
C1 C 0.6896(3) 0.2426(2) 0.4099(2) 0.0120(9) Uani 1 1 d . . . . .
C2 C 0.6339(3) 0.2451(2) 0.4669(2) 0.0123(9) Uani 1 1 d . . . . .
C3 C 0.4875(3) 0.3602(2) 0.2359(2) 0.0118(8) Uani 1 1 d . . . . .
C4 C 0.4300(3) 0.36226(19) 0.2927(2) 0.0114(8) Uani 1 1 d . . . . .
C5 C 0.4843(3) 0.1320(2) 0.2530(2) 0.0118(8) Uani 1 1 d . . . . .
C6 C 0.4220(3) 0.1344(2) 0.3064(2) 0.0114(8) Uani 1 1 d . . . . .
O1 O 0.4414(2) 0.35109(16) 0.03228(17) 0.0204(7) Uani 1 1 d . . . . .
O2 O 0.46109(19) 0.33512(15) 0.17842(16) 0.0139(6) Uani 1 1 d . . . . .
O3 O 0.5735(2) 0.40265(14) 0.11609(16) 0.0152(7) Uani 1 1 d . . . . .
O4 O 0.5880(2) 0.30313(16) 0.01961(17) 0.0177(7) Uani 1 1 d . . . . .
O5 O 0.49590(19) 0.23715(14) 0.10155(16) 0.0139(6) Uani 1 1 d . . . . .
O6 O 0.45973(19) 0.15347(15) 0.19349(17) 0.0165(7) Uani 1 1 d . . . . .
O7 O 0.4280(2) 0.12151(17) 0.05064(19) 0.0253(8) Uani 1 1 d . . . . .
O8 O 0.5587(2) 0.07084(14) 0.14016(17) 0.0164(7) Uani 1 1 d . . . . .
O9 O 0.6394(2) -0.00290(15) 0.24899(18) 0.0181(7) Uani 1 1 d . . . . .
O10 O 0.7246(2) 0.05673(16) 0.16032(18) 0.0210(7) Uani 1 1 d . . . . .
O11 O 0.71698(18) 0.11227(15) 0.28906(16) 0.0139(6) Uani 1 1 d . . . . .
O12 O 0.63284(18) 0.17461(14) 0.17246(16) 0.0120(6) Uani 1 1 d . . . . .
O13 O 0.86999(19) 0.15250(16) 0.26178(17) 0.0179(7) Uani 1 1 d . . . . .
O14 O 0.85382(19) 0.11365(16) 0.39228(17) 0.0179(7) Uani 1 1 d . . . . .
O15 O 0.74008(18) 0.24038(14) 0.25625(16) 0.0126(6) Uani 1 1 d . . . . .
O16 O 0.63450(18) 0.30025(14) 0.16687(16) 0.0119(6) Uani 1 1 d . . . . .
O17 O 0.71154(19) 0.18859(14) 0.39305(17) 0.0145(7) Uani 1 1 d . . . . .
O18 O 0.84904(18) 0.24363(15) 0.36226(17) 0.0142(6) Uani 1 1 d . . . . .
O19 O 0.8627(2) 0.33131(17) 0.25658(18) 0.0214(7) Uani 1 1 d . . . . .
O20 O 0.8479(2) 0.37321(17) 0.38697(19) 0.0252(8) Uani 1 1 d . . . . .
O21 O 0.70580(19) 0.29589(14) 0.38515(17) 0.0145(6) Uani 1 1 d . . . . .
O22 O 0.71233(18) 0.37211(14) 0.28165(16) 0.0127(6) Uani 1 1 d . . . . .
O23 O 0.7420(2) 0.40837(16) 0.15181(18) 0.0207(7) Uani 1 1 d . . . . .
O24 O 0.6500(2) 0.48719(15) 0.21665(17) 0.0193(7) Uani 1 1 d . . . . .
O25 O 0.55661(18) 0.38397(15) 0.25473(16) 0.0136(6) Uani 1 1 d . . . . .
O26 O 0.61051(19) 0.19256(14) 0.48779(17) 0.0144(7) Uani 1 1 d . . . . .
O27 O 0.6160(2) 0.30003(14) 0.48528(17) 0.0170(7) Uani 1 1 d . . . . .
O28 O 0.4067(2) 0.00920(15) 0.45244(17) 0.0172(7) Uani 1 1 d . . . . .
O29 O 0.48459(18) 0.12209(14) 0.50104(16) 0.0121(6) Uani 1 1 d . . . . .
O30 O 0.3331(2) 0.09074(15) 0.53012(17) 0.0174(7) Uani 1 1 d . . . . .
O31 O 0.61447(19) 0.12239(14) 0.61247(17) 0.0151(6) Uani 1 1 d . . . . .
O32 O 0.46680(19) 0.16663(15) 0.63201(16) 0.0146(6) Uani 1 1 d . . . . .
O33 O 0.58767(18) 0.25256(14) 0.61097(16) 0.0113(6) Uani 1 1 d . . . . .
O34 O 0.46229(18) 0.25419(14) 0.51985(16) 0.0108(6) Uani 1 1 d . . . . .
O35 O 0.4784(2) 0.34927(15) 0.62801(16) 0.0165(7) Uani 1 1 d . . . . .
O36 O 0.6289(2) 0.37938(15) 0.60279(17) 0.0170(7) Uani 1 1 d . . . . .
O37 O 0.3578(2) 0.43754(15) 0.51499(17) 0.0180(7) Uani 1 1 d . . . . .
O38 O 0.4436(2) 0.49395(15) 0.42384(17) 0.0166(7) Uani 1 1 d . . . . .
O39 O 0.30954(18) 0.42230(14) 0.37253(16) 0.0126(6) Uani 1 1 d . . . . .
O40 O 0.6002(2) 0.50309(16) 0.35031(19) 0.0248(8) Uani 1 1 d . . . . .
O41 O 0.1927(2) 0.37062(15) 0.26855(17) 0.0179(7) Uani 1 1 d . . . . .
O42 O 0.46344(18) 0.37968(14) 0.35251(16) 0.0127(6) Uani 1 1 d . . . . .
O43 O 0.26635(18) 0.25641(14) 0.31943(16) 0.0120(6) Uani 1 1 d . . . . .
O44 O 0.35598(18) 0.31905(13) 0.43365(16) 0.0107(6) Uani 1 1 d . . . . .
O45 O 0.49951(18) 0.37978(14) 0.49085(16) 0.0119(6) Uani 1 1 d . . . . .
O46 O 0.1874(2) 0.33703(15) 0.40228(17) 0.0165(7) Uani 1 1 d . . . . .
O47 O 0.18153(19) 0.14205(15) 0.27448(17) 0.0169(7) Uani 1 1 d . . . . .
O48 O 0.35322(19) 0.15718(15) 0.28498(16) 0.0150(7) Uani 1 1 d . . . . .
O49 O 0.44789(18) 0.11292(15) 0.36622(16) 0.0126(6) Uani 1 1 d . . . . .
O50 O 0.35772(19) 0.34617(15) 0.27452(17) 0.0163(7) Uani 1 1 d . . . . .
O51 O 0.17883(19) 0.18966(16) 0.40398(17) 0.0176(7) Uani 1 1 d . . . . .
O52 O 0.28794(19) 0.09161(14) 0.38562(17) 0.0147(6) Uani 1 1 d . . . . .
O53 O 0.34893(18) 0.19444(13) 0.43690(16) 0.0104(6) Uani 1 1 d . . . . .
O54 O 0.55357(18) 0.11032(15) 0.27635(16) 0.0137(6) Uani 1 1 d . . . . .
O55 O 0.5800(2) 0.15297(16) 0.02952(17) 0.0207(7) Uani 1 1 d . . . . .
O1W O 0.4838(2) 0.74132(17) 0.25005(19) 0.0257(8) Uani 1 1 d . . . . .
O2W O 0.4741(2) 0.6151(2) 0.1191(2) 0.0311(9) Uani 1 1 d . . . . .
O3W O 0.4476(2) 0.52536(17) 0.2664(2) 0.0292(9) Uani 1 1 d . . . . .
O4W O 0.2459(3) 0.4903(2) 0.2073(2) 0.0437(11) Uani 1 1 d . . . . .
O5W O 0.2040(3) 0.5730(3) 0.3526(3) 0.0677(16) Uani 1 1 d . . . . .
O6W O 0.2865(2) 0.34165(16) 0.58812(18) 0.0205(7) Uani 1 1 d . . . . .
O7W O 0.2820(2) 0.20532(16) 0.58574(17) 0.0188(7) Uani 1 1 d . . . . .
O8W O 0.4609(2) 0.00986(16) 0.62412(18) 0.0233(8) Uani 1 1 d . . . . .
O9W O 0.2817(3) -0.0359(2) 0.5735(3) 0.0515(13) Uani 1 1 d . . . . .
O10W O 0.2479(3) 0.2607(2) 0.1698(2) 0.0459(12) Uani 1 1 d . . . . .
O11W O 0.7217(7) 0.4325(5) 0.4721(6) 0.054(3) Uiso 0.5 1 d . . P . .
O12W O 0.3428(4) 0.5560(4) 0.0109(4) 0.088(2) Uani 1 1 d . . . . .
O13W O 0.2770(4) 0.3708(3) 0.0480(4) 0.0451(16) Uiso 0.7 1 d . . P . .
O14W O 0.9739(3) 0.4679(2) 0.4445(3) 0.0583(15) Uani 1 1 d . . . . .
O15W O 1.0125(2) 0.2757(2) 0.3898(2) 0.0325(9) Uani 1 1 d . . . . .
O16W O 0.8203(8) 0.5454(7) 0.5055(8) 0.068(4) Uiso 0.45 1 d . . P . .
O17W O 0.4810(7) 0.4897(5) -0.0312(5) 0.061(3) Uiso 0.5 1 d . . P . .
O18W O 0.4369(4) 0.4796(3) 0.1276(3) 0.0271(14) Uiso 0.6 1 d . . P . .
O19W O 0.3904(8) 0.4618(6) 0.1384(7) 0.053(3) Uiso 0.4 1 d . . P . .
O20W O 0.2660(8) 0.1396(6) 0.0530(7) 0.072(3) Uiso 0.5 1 d . . P . .
O21W O 0.2938(7) 0.1178(6) 0.0145(6) 0.067(3) Uiso 0.5 1 d . . P . .
O22W O 0.6893(7) 0.4308(5) 0.4836(6) 0.045(3) Uiso 0.5 1 d . . P . .
O23W O 0.3349(14) 0.3048(11) 0.1322(12) 0.043(5) Uiso 0.2 1 d . . P . .
O24W O 0.8373(13) 0.5305(10) 0.5523(12) 0.072(6) Uiso 0.3 1 d . . P . .
O25W O 0.3066(15) -0.0701(11) 0.5167(13) 0.047(6) Uiso 0.2 1 d . . P . .
O26W O 0.3084(6) 0.2274(5) 0.0449(5) 0.052(2) Uiso 0.6 1 d . . P . .
O27W O 0.3167(8) 0.2475(6) 0.0234(7) 0.040(3) Uiso 0.4 1 d . . P . .
O28W O 0.8278(14) 0.5060(12) 0.4856(13) 0.064(6) Uiso 0.25 1 d . . P . .
O1N O 1.0790(3) 0.4988(2) 0.2422(2) 0.0390(10) Uani 1 1 d . . . . .
O3N O 1.1076(3) 0.4699(2) 0.3506(3) 0.0530(13) Uani 1 1 d . . . . .
O2N O 1.0140(3) 0.4176(2) 0.2808(3) 0.0460(12) Uani 1 1 d . . . . .
Na1 Na 0.61256(12) 0.39108(9) 0.38168(11) 0.0213(4) Uani 1 1 d . . . . .
Na2 Na 0.47921(13) 0.63146(10) 0.24084(11) 0.0249(4) Uani 1 1 d . . . . .
Na3 Na 0.32462(14) 0.53514(11) 0.31215(12) 0.0308(5) Uani 1 1 d . . . . .
Na4 Na 0.37670(12) 0.26700(10) 0.66451(11) 0.0237(4) Uani 1 1 d . . . . .
Na5 Na 0.19993(13) 0.27401(10) 0.51012(11) 0.0266(5) Uani 1 1 d . . . . .
Na6 Na 0.40529(14) -0.09538(11) 0.59497(13) 0.0356(6) Uani 1 1 d . . . . .
Na7 Na 0.39483(14) 0.08705(9) 0.68179(12) 0.0297(5) Uani 1 1 d . . . . .
Na8 Na 1.0476(2) 0.38299(13) 0.40787(15) 0.0577(8) Uani 1 1 d . . . . .
Na9 Na 0.8481(3) 0.4466(2) 0.4722(3) 0.0385(11) Uiso 0.5 1 d . . P . .
Na10 Na 0.3560(3) 0.4462(2) 0.0038(2) 0.0328(10) Uiso 0.5 1 d . . P . .
Na11 Na 0.3210(6) 0.1716(5) 0.1491(5) 0.052(2) Uiso 0.3 1 d . . P . .
Na12 Na 0.2631(2) 0.38082(15) 0.16511(15) 0.0286(7) Uani 0.7 1 d . . P . .
Se1 Se 0.41804(3) 0.25412(2) 0.43456(2) 0.00792(8) Uani 1 1 d . . . . .
Se2 Se 0.63864(3) 0.23960(2) 0.22597(2) 0.00874(9) Uani 1 1 d . . . . .
Mo1 Mo 0.52742(2) 0.32163(2) 0.08092(2) 0.01069(8) Uani 1 1 d . . . . .
Mo2 Mo 0.51921(2) 0.14853(2) 0.09337(2) 0.01275(8) Uani 1 1 d . . . . .
Mo3 Mo 0.65239(2) 0.06992(2) 0.21287(2) 0.01078(8) Uani 1 1 d . . . . .
Mo4 Mo 0.80957(2) 0.16164(2) 0.32545(2) 0.01118(8) Uani 1 1 d . . . . .
Mo5 Mo 0.80459(2) 0.32328(2) 0.32177(2) 0.01206(8) Uani 1 1 d . . . . .
Mo6 Mo 0.65970(2) 0.40913(2) 0.19568(2) 0.01142(8) Uani 1 1 d . . . . .
Mo7 Mo 0.38260(2) 0.08789(2) 0.45841(2) 0.00975(8) Uani 1 1 d . . . . .
Mo8 Mo 0.24375(2) 0.17120(2) 0.34680(2) 0.00990(8) Uani 1 1 d . . . . .
Mo9 Mo 0.25296(2) 0.34471(2) 0.34228(2) 0.01085(8) Uani 1 1 d . . . . .
Mo10 Mo 0.40542(2) 0.42215(2) 0.44355(2) 0.00928(8) Uani 1 1 d . . . . .
Mo11 Mo 0.54636(2) 0.33361(2) 0.57207(2) 0.00898(8) Uani 1 1 d . . . . .
Mo12 Mo 0.53821(2) 0.17211(2) 0.57726(2) 0.00848(7) Uani 1 1 d . . . . .
N1 N 1.0656(3) 0.4628(3) 0.2896(3) 0.0412(13) Uani 1 1 d . . . . .

loop_
_atom_site_aniso_label
_atom_site_aniso_U_11
_atom_site_aniso_U_22
_atom_site_aniso_U_33
_atom_site_aniso_U_23
_atom_site_aniso_U_13
_atom_site_aniso_U_12
C1 0.010(2) 0.017(2) 0.010(2) 0.0006(16) 0.0023(16) -0.0012(17)
C2 0.010(2) 0.015(2) 0.012(2) 0.0004(17) 0.0027(17) 0.0007(17)
C3 0.016(2) 0.0094(19) 0.011(2) 0.0011(16) 0.0056(17) 0.0009(17)
C4 0.016(2) 0.0072(18) 0.012(2) -0.0016(16) 0.0045(17) 0.0004(17)
C5 0.012(2) 0.012(2) 0.012(2) -0.0030(16) 0.0034(17) -0.0016(17)
C6 0.013(2) 0.0090(19) 0.013(2) -0.0010(16) 0.0019(17) -0.0002(16)
O1 0.0217(18) 0.0233(17) 0.0153(17) 0.0036(14) 0.0003(14) 0.0049(14)
O2 0.0148(16) 0.0169(16) 0.0111(15) -0.0036(12) 0.0057(13) -0.0025(13)
O3 0.0224(17) 0.0113(15) 0.0123(15) 0.0016(12) 0.0043(13) -0.0001(13)
O4 0.0212(17) 0.0205(17) 0.0129(16) 0.0006(13) 0.0075(14) 0.0002(14)
O5 0.0153(16) 0.0139(15) 0.0126(15) -0.0005(12) 0.0029(13) 0.0004(13)
O6 0.0156(16) 0.0202(16) 0.0146(16) 0.0041(13) 0.0051(13) 0.0031(13)
O7 0.027(2) 0.0231(18) 0.0221(19) -0.0023(15) -0.0069(16) -0.0055(16)
O8 0.0189(17) 0.0120(15) 0.0175(17) -0.0002(12) 0.0004(14) -0.0013(13)
O9 0.0199(17) 0.0139(16) 0.0213(18) 0.0031(13) 0.0056(14) -0.0001(13)
O10 0.0251(19) 0.0210(17) 0.0197(18) 0.0023(14) 0.0120(15) 0.0067(15)
O11 0.0129(15) 0.0152(15) 0.0141(16) 0.0005(12) 0.0037(13) 0.0013(13)
O12 0.0135(15) 0.0120(14) 0.0106(15) -0.0019(12) 0.0021(12) -0.0003(12)
O13 0.0131(16) 0.0230(17) 0.0189(17) -0.0009(14) 0.0060(14) -0.0012(14)
O14 0.0149(16) 0.0228(17) 0.0154(16) -0.0017(13) 0.0007(13) 0.0040(14)
O15 0.0094(15) 0.0137(15) 0.0134(16) 0.0016(12) -0.0019(12) -0.0007(12)
O16 0.0138(15) 0.0118(14) 0.0094(15) 0.0004(11) -0.0005(12) 0.0007(12)
O17 0.0167(16) 0.0112(15) 0.0184(16) -0.0007(12) 0.0112(14) 0.0016(13)
O18 0.0062(14) 0.0213(16) 0.0140(16) -0.0006(13) -0.0013(12) -0.0005(12)
O19 0.0134(16) 0.0292(19) 0.0225(18) 0.0059(15) 0.0058(14) -0.0031(14)
O20 0.0258(19) 0.0253(19) 0.0217(19) -0.0004(15) -0.0048(16) -0.0096(16)
O21 0.0156(16) 0.0135(15) 0.0160(16) 0.0027(12) 0.0079(13) -0.0011(13)
O22 0.0132(15) 0.0137(15) 0.0119(15) -0.0008(12) 0.0037(13) -0.0030(12)
O23 0.0248(18) 0.0225(17) 0.0175(17) 0.0000(14) 0.0114(15) -0.0051(15)
O24 0.0257(18) 0.0136(15) 0.0190(17) -0.0012(13) 0.0048(15) -0.0039(14)
O25 0.0121(15) 0.0188(16) 0.0108(15) -0.0004(12) 0.0045(12) -0.0040(13)
O26 0.0164(16) 0.0103(14) 0.0190(17) -0.0007(12) 0.0110(14) -0.0010(12)
O27 0.0211(17) 0.0109(15) 0.0225(18) -0.0022(13) 0.0148(15) -0.0002(13)
O28 0.0204(17) 0.0111(15) 0.0197(17) -0.0001(13) 0.0025(14) -0.0008(13)
O29 0.0113(15) 0.0128(15) 0.0117(15) -0.0008(12) 0.0002(12) -0.0007(12)
O30 0.0191(17) 0.0165(16) 0.0179(17) 0.0029(13) 0.0069(14) 0.0002(13)
O31 0.0151(16) 0.0129(15) 0.0160(16) 0.0004(12) -0.0019(13) 0.0006(13)
O32 0.0159(16) 0.0169(16) 0.0119(15) 0.0022(12) 0.0044(13) -0.0015(13)
O33 0.0119(15) 0.0107(14) 0.0097(15) 0.0003(11) -0.0037(12) 0.0005(12)
O34 0.0115(15) 0.0111(14) 0.0086(14) 0.0005(11) -0.0015(12) -0.0006(12)
O35 0.0200(17) 0.0187(16) 0.0114(16) -0.0014(13) 0.0041(13) 0.0036(14)
O36 0.0185(17) 0.0126(15) 0.0179(17) -0.0018(13) -0.0037(14) -0.0009(13)
O37 0.0207(17) 0.0190(16) 0.0157(17) -0.0042(13) 0.0068(14) 0.0014(14)
O38 0.0201(17) 0.0119(15) 0.0170(17) 0.0004(12) 0.0008(14) -0.0006(13)
O39 0.0123(15) 0.0116(14) 0.0126(15) 0.0001(12) -0.0016(12) 0.0029(12)
O40 0.031(2) 0.0217(18) 0.0237(19) -0.0059(15) 0.0116(16) -0.0018(16)
O41 0.0168(16) 0.0197(17) 0.0160(17) 0.0048(13) -0.0008(14) 0.0025(14)
O42 0.0126(15) 0.0156(15) 0.0107(15) -0.0007(12) 0.0043(12) 0.0004(12)
O43 0.0116(15) 0.0141(15) 0.0102(15) -0.0004(12) 0.0015(12) 0.0000(12)
O44 0.0101(14) 0.0088(14) 0.0131(15) 0.0001(11) 0.0008(12) 0.0013(12)
O45 0.0125(15) 0.0116(14) 0.0110(15) -0.0013(12) 0.0002(12) 0.0000(12)
O46 0.0151(16) 0.0178(16) 0.0172(16) 0.0019(13) 0.0046(13) 0.0048(13)
O47 0.0136(16) 0.0175(16) 0.0185(17) -0.0021(13) -0.0010(13) -0.0011(13)
O48 0.0142(16) 0.0185(16) 0.0127(16) 0.0011(12) 0.0035(13) 0.0059(13)
O49 0.0103(15) 0.0175(15) 0.0099(15) 0.0015(12) 0.0011(12) 0.0019(12)
O50 0.0157(16) 0.0199(16) 0.0146(16) -0.0046(13) 0.0061(13) -0.0065(13)
O51 0.0118(16) 0.0246(17) 0.0170(17) 0.0009(14) 0.0043(13) -0.0001(14)
O52 0.0129(15) 0.0138(15) 0.0161(16) -0.0013(12) -0.0016(13) -0.0030(13)
O53 0.0098(14) 0.0076(13) 0.0133(15) 0.0004(11) 0.0009(12) -0.0011(11)
O54 0.0084(14) 0.0181(16) 0.0151(16) 0.0008(13) 0.0029(12) 0.0013(12)
O55 0.0268(19) 0.0233(18) 0.0128(16) -0.0019(13) 0.0058(14) 0.0063(15)
O1W 0.030(2) 0.0253(19) 0.024(2) -0.0090(15) 0.0112(17) -0.0034(16)
O2W 0.0227(19) 0.042(2) 0.028(2) -0.0003(18) 0.0030(17) 0.0018(18)
O3W 0.039(2) 0.0251(19) 0.025(2) 0.0037(15) 0.0072(17) 0.0049(17)
O4W 0.060(3) 0.030(2) 0.037(3) 0.0080(19) -0.005(2) -0.002(2)
O5W 0.026(3) 0.095(4) 0.080(4) 0.002(3) 0.001(3) -0.001(3)
O6W 0.0201(18) 0.0184(17) 0.0236(19) -0.0016(14) 0.0056(15) -0.0012(14)
O7W 0.0194(17) 0.0171(16) 0.0195(18) -0.0008(13) 0.0012(14) -0.0010(14)
O8W 0.033(2) 0.0193(17) 0.0192(18) -0.0020(14) 0.0071(16) 0.0115(15)
O9W 0.046(3) 0.039(3) 0.069(4) 0.016(2) 0.005(3) -0.007(2)
O10W 0.028(2) 0.078(3) 0.029(2) 0.005(2) -0.0026(19) -0.008(2)
O12W 0.051(4) 0.127(6) 0.083(5) 0.000(4) 0.002(3) 0.001(4)
O14W 0.070(4) 0.044(3) 0.067(4) 0.034(3) 0.030(3) 0.019(3)
O15W 0.0183(19) 0.045(2) 0.032(2) -0.0052(18) -0.0050(17) -0.0029(17)
O1N 0.037(2) 0.045(3) 0.033(2) 0.007(2) 0.001(2) -0.002(2)
O3N 0.051(3) 0.059(3) 0.046(3) -0.001(2) -0.004(2) -0.002(3)
O2N 0.033(2) 0.050(3) 0.050(3) 0.010(2) -0.008(2) -0.015(2)
Na1 0.0196(10) 0.0178(9) 0.0254(11) -0.0034(8) 0.0005(8) -0.0006(8)
Na2 0.0274(11) 0.0252(10) 0.0226(11) -0.0012(8) 0.0053(9) -0.0075(9)
Na3 0.0319(12) 0.0310(12) 0.0292(12) 0.0001(9) 0.0042(10) -0.0038(10)
Na4 0.0226(10) 0.0256(10) 0.0219(11) -0.0026(8) 0.0011(9) -0.0032(9)
Na5 0.0258(11) 0.0242(10) 0.0269(11) 0.0081(9) -0.0046(9) -0.0041(9)
Na6 0.0344(13) 0.0281(12) 0.0399(14) -0.0112(10) -0.0078(11) 0.0088(10)
Na7 0.0367(12) 0.0141(9) 0.0459(14) 0.0061(9) 0.0305(11) 0.0044(9)
Na8 0.102(3) 0.0368(14) 0.0365(15) 0.0054(12) 0.0187(16) 0.0162(16)
Na12 0.0344(17) 0.0305(16) 0.0182(15) -0.0005(12) -0.0045(13) -0.0028(14)
Se1 0.00749(19) 0.00854(19) 0.00772(19) 0.00026(14) 0.00119(15) 0.00036(15)
Se2 0.00764(19) 0.01068(19) 0.00797(19) 0.00018(15) 0.00136(16) -0.00074(16)
Mo1 0.01237(18) 0.01318(18) 0.00667(17) 0.00051(13) 0.00200(14) 0.00149(14)
Mo2 0.01567(19) 0.01301(18) 0.00878(18) -0.00186(14) -0.00053(15) -0.00032(15)
Mo3 0.01153(18) 0.01022(17) 0.01124(18) 0.00010(13) 0.00378(15) 0.00078(14)
Mo4 0.00781(17) 0.01611(18) 0.00992(18) -0.00001(14) 0.00237(14) 0.00183(14)
Mo5 0.00921(17) 0.01611(18) 0.01084(18) -0.00036(14) 0.00147(14) -0.00481(14)
Mo6 0.01442(18) 0.01084(17) 0.00999(17) 0.00046(14) 0.00498(15) -0.00249(14)
Mo7 0.01074(17) 0.00900(16) 0.00962(17) 0.00041(13) 0.00195(14) -0.00101(14)
Mo8 0.00703(17) 0.01225(17) 0.01038(17) -0.00039(13) 0.00123(14) -0.00091(14)
Mo9 0.00838(17) 0.01214(17) 0.01161(18) 0.00192(14) 0.00030(14) 0.00153(14)
Mo10 0.01159(17) 0.00780(16) 0.00854(17) -0.00056(13) 0.00190(14) 0.00161(14)
Mo11 0.01020(17) 0.00918(16) 0.00733(17) -0.00135(13) 0.00068(14) 0.00141(14)
Mo12 0.00882(17) 0.00909(16) 0.00755(17) 0.00089(13) 0.00133(14) 0.00043(13)
N1 0.033(3) 0.038(3) 0.050(4) -0.001(3) -0.004(3) 0.003(2)

loop_
_atom_type_symbol
_atom_type_description
_atom_type_scat_dispersion_real
_atom_type_scat_dispersion_imag
_atom_type_scat_source
C C 0.0033 0.0016 'International Tables Vol C Tables 4.2.6.8 and 6.1.1.4'
H H 0.0000 0.0000 'International Tables Vol C Tables 4.2.6.8 and 6.1.1.4'
O O 0.0106 0.0060 'International Tables Vol C Tables 4.2.6.8 and 6.1.1.4'
Na Na 0.0362 0.0249 'International Tables Vol C Tables 4.2.6.8 and 6.1.1.4'
Se Se -0.0929 2.2259 'International Tables Vol C Tables 4.2.6.8 and 6.1.1.4'
Mo Mo -1.6832 0.6857 'International Tables Vol C Tables 4.2.6.8 and 6.1.1.4'
N N 0.0061 0.0033 'International Tables Vol C Tables 4.2.6.8 and 6.1.1.4'

loop_
_geom_angle_atom_site_label_1
_geom_angle_atom_site_label_2
_geom_angle_atom_site_label_3
_geom_angle
_geom_angle_site_symmetry_1
_geom_angle_site_symmetry_3
_geom_angle_publ_flag
O17 C1 O21 127.9(4) . . ?
O17 C1 C2 116.7(4) . . ?
O21 C1 C2 115.4(4) . . ?
O27 C2 O26 127.8(4) . . ?
O27 C2 C1 115.4(4) . . ?
O26 C2 C1 116.8(4) . . ?
O2 C3 O25 127.3(4) . . ?
O2 C3 C4 117.9(4) . . ?
O25 C3 C4 114.8(4) . . ?
O50 C4 O42 127.4(4) . . ?
O50 C4 C3 117.7(4) . . ?
O42 C4 C3 115.0(4) . . ?
O6 C5 O54 128.0(4) . . ?
O6 C5 C6 116.1(4) . . ?
O54 C5 C6 115.9(4) . . ?
O48 C6 O49 127.4(4) . . ?
O48 C6 C5 117.3(4) . . ?
O49 C6 C5 115.3(4) . . ?
Mo1 O1 Na10 145.6(2) . . ?
C3 O2 Mo1 128.5(3) . . ?
Mo6 O3 Mo1 122.89(16) . . ?
Mo1 O4 Na5 136.32(18) . 4_665 ?
Mo1 O5 Mo2 145.03(18) . . ?
C5 O6 Mo2 129.5(3) . . ?
C5 O6 Na11 123.8(4) . . ?
Mo2 O6 Na11 103.0(3) . . ?
Mo2 O7 Na9 152.7(2) . 4_565 ?
Mo2 O7 Na11 98.5(2) . . ?
Na9 O7 Na11 106.9(3) 4_565 . ?
Mo2 O8 Mo3 121.90(16) . . ?
Mo3 O9 Na7 165.24(19) . 3_656 ?
Mo4 O11 Mo3 150.39(17) . . ?
Se2 O12 Mo2 123.74(16) . . ?
Se2 O12 Mo3 123.70(16) . . ?
Mo2 O12 Mo3 93.29(11) . . ?
Mo4 O13 Na4 123.74(17) . 4_665 ?
Mo4 O13 Na2 136.03(18) . 2_645 ?
Na4 O13 Na2 86.71(12) 4_665 2_645 ?
Mo4 O14 Na10 153.7(2) . 4_666 ?
Se2 O15 Mo5 123.23(16) . . ?
Se2 O15 Mo4 124.93(15) . . ?
Mo5 O15 Mo4 93.98(11) . . ?
Se2 O16 Mo1 125.45(16) . . ?
Se2 O16 Mo6 124.90(15) . . ?
Mo1 O16 Mo6 94.16(11) . . ?
C1 O17 Mo4 129.0(3) . . ?
C1 O17 Na6 112.0(3) . 3_656 ?
Mo4 O17 Na6 116.03(13) . 3_656 ?
Mo4 O18 Mo5 121.86(16) . . ?
Mo5 O19 Na7 137.1(2) . 4_665 ?
Mo5 O19 Na4 121.15(17) . 4_665 ?
Na7 O19 Na4 95.40(13) 4_665 4_665 ?
Mo5 O20 Na9 155.4(3) . . ?
C1 O21 Mo5 130.1(3) . . ?
C1 O21 Na1 122.8(3) . . ?
Mo5 O21 Na1 106.32(12) . . ?
Mo5 O22 Mo6 143.10(17) . . ?
Mo5 O22 Na1 108.99(13) . . ?
Mo6 O22 Na1 107.78(13) . . ?
Mo6 O23 Na7 137.62(19) . 4_665 ?
C3 O25 Mo6 132.7(3) . . ?
C3 O25 Na1 119.7(3) . . ?
Mo6 O25 Na1 106.66(13) . . ?
C2 O26 Mo12 129.2(3) . . ?
C2 O26 Na6 119.9(3) . 3_656 ?
Mo12 O26 Na6 107.85(13) . 3_656 ?
C2 O27 Mo11 131.2(3) . . ?
C2 O27 Na1 114.0(3) . . ?
Mo11 O27 Na1 111.36(12) . . ?
Mo7 O29 Mo12 144.67(17) . . ?
Mo7 O29 Na6 105.27(13) . 3_656 ?
Mo12 O29 Na6 109.76(13) . 3_656 ?
Mo7 O30 Na7 131.57(17) . . ?
Mo12 O31 Na12 143.29(18) . 4_666 ?
Mo12 O32 Na7 138.52(18) . . ?
Mo12 O32 Na4 123.59(15) . . ?
Na7 O32 Na4 96.79(12) . . ?
Mo11 O33 Mo12 121.47(15) . . ?
Se1 O34 Mo11 124.66(15) . . ?
Se1 O34 Mo12 126.00(15) . . ?
Mo11 O34 Mo12 94.36(11) . . ?
Mo11 O35 Na2 123.33(17) . 3_666 ?
Mo11 O35 Na4 124.68(16) . . ?
Na2 O35 Na4 85.71(11) 3_666 . ?
Mo11 O36 Na3 142.25(19) . 3_666 ?
Mo10 O38 Na3 101.47(15) . . ?
Mo9 O39 Mo10 121.68(15) . . ?
Mo9 O39 Na3 133.67(15) . . ?
Mo10 O39 Na3 100.89(13) . . ?
Mo9 O41 Na12 114.38(17) . . ?
C4 O42 Mo10 129.4(3) . . ?
C4 O42 Na1 121.5(3) . . ?
Mo10 O42 Na1 108.24(13) . . ?
Mo8 O43 Mo9 142.90(17) . . ?
Se1 O44 Mo10 122.44(15) . . ?
Se1 O44 Mo9 124.45(15) . . ?
Mo10 O44 Mo9 93.35(10) . . ?
Mo11 O45 Mo10 146.35(17) . . ?
Mo9 O46 Na5 130.29(17) . . ?
Mo9 O46 Na8 132.55(18) . 1_455 ?
Na5 O46 Na8 97.14(13) . 1_455 ?
Mo8 O47 Na2 126.15(17) . 2_545 ?
Mo8 O47 Na3 137.35(17) . 2_545 ?
Na2 O47 Na3 85.65(11) 2_545 2_545 ?
C6 O48 Mo8 128.5(3) . . ?
C6 O48 Na11 114.2(3) . . ?
Mo8 O48 Na11 116.3(2) . . ?
C6 O49 Mo7 131.7(3) . . ?
C6 O49 Na6 121.0(3) . 3_656 ?
Mo7 O49 Na6 107.26(13) . 3_656 ?
C4 O50 Mo9 128.1(3) . . ?
C4 O50 Na12 127.2(3) . . ?
Mo9 O50 Na12 92.91(13) . . ?
Mo8 O51 Na5 128.53(17) . . ?
Mo8 O52 Mo7 122.32(16) . . ?
Se1 O53 Mo7 124.32(15) . . ?
Se1 O53 Mo8 124.55(15) . . ?
Mo7 O53 Mo8 93.79(10) . . ?
C5 O54 Mo3 128.2(3) . . ?
C5 O54 Na6 119.9(3) . 3_656 ?
Mo3 O54 Na6 111.67(13) . 3_656 ?
Mo2 O55 Na8 127.5(2) . 4_565 ?
Mo2 O55 Na5 133.72(18) . 4_665 ?
Na8 O55 Na5 95.82(14) 4_565 4_665 ?
Na2 O1W Na4 89.89(15) . 3_666 ?
Na2 O3W Na3 103.43(16) . . ?
Na3 O4W Na12 124.1(2) . . ?
Na11 O5W Na3 119.5(4) 2 . ?
Na5 O6W Na4 104.64(14) . . ?
Na5 O7W Na4 109.29(15) . . ?
Na7 O8W Na6 123.31(17) . . ?
O25W O9W Na6 61.7(10) . . ?
O25W O9W Na10 79.5(10) . 2_545 ?
Na6 O9W Na10 133.9(2) . 2_545 ?
Na11 O10W Na12 137.9(3) . . ?
O22W O11W O21W 112.4(19) . 4_666 ?
O22W O11W Na9 159(2) . . ?
O21W O11W Na9 57.5(6) 4_666 . ?
O22W O11W Na1 69.3(17) . . ?
O21W O11W Na1 120.6(7) 4_666 . ?
Na9 O11W Na1 131.9(6) . . ?
Na10 O13W Na12 116.8(3) . . ?
Na9 O14W Na8 117.9(3) . . ?
O28W O16W O24W 94(2) . . ?
O28W O16W Na9 8.0(17) . . ?
O24W O16W Na9 85.9(17) . . ?
O28W O16W Na8 123(2) . 3_766 ?
O24W O16W Na8 62.9(16) . 3_766 ?
Na9 O16W Na8 117.6(6) . 3_766 ?
O17W O17W Na10 99.9(10) 3_665 . ?
O17W O17W Na10 54.0(8) 3_665 3_665 ?
Na10 O17W Na10 153.8(4) . 3_665 ?
O19W O18W Na10 76.7(10) . . ?
O18W O19W Na10 83.3(10) . . ?
O18W O19W Na12 167.2(12) . . ?
Na10 O19W Na12 93.1(4) . . ?
O21W O20W Na11 127.2(13) . . ?
O21W O20W Na9 14.6(9) . 4_565 ?
Na11 O20W Na9 121.0(6) . 4_565 ?
O20W O21W O11W 104.9(12) . 4_565 ?
O20W O21W Na9 157.4(13) . 4_565 ?
O11W O21W Na9 72.5(6) 4_565 4_565 ?
O20W O21W Na11 35.6(9) . . ?
O11W O21W Na11 133.9(8) 4_565 . ?
Na9 O21W Na11 132.3(6) 4_565 . ?
O11W O22W Na1 96.3(18) . . ?
O11W O22W Na9 16.7(16) . . ?
Na1 O22W Na9 112.9(4) . . ?
Na12 O23W Na11 129.7(10) . . ?
O16W O24W O28W 42.3(15) . . ?
O16W O24W Na9 70.3(16) . . ?
O28W O24W Na9 28.1(12) . . ?
O16W O24W Na8 98.4(18) . 3_766 ?
O28W O24W Na8 119.9(16) . 3_766 ?
Na9 O24W Na8 124.7(9) . 3_766 ?
O9W O25W Na6 82.0(11) . . ?
O9W O25W Na10 69.2(9) . 2_545 ?
Na6 O25W Na10 141.8(11) . 2_545 ?
O27W O26W Na11 157.9(19) . . ?
O26W O27W Na11 17.5(15) . . ?
O16W O28W Na9 166(3) . . ?
O16W O28W O24W 44.1(16) . . ?
Na9 O28W O24W 123(2) . . ?
N1 O3N Na8 97.4(4) . . ?
N1 O2N Na7 124.2(4) . 4_665 ?
N1 O2N Na8 92.2(4) . . ?
Na7 O2N Na8 138.5(2) 4_665 . ?
O22W Na1 O40 83.1(3) . . ?
O22W Na1 O42 128.8(3) . . ?
O40 Na1 O42 89.60(13) . . ?
O22W Na1 O11W 14.4(3) . . ?
O40 Na1 O11W 82.1(3) . . ?
O42 Na1 O11W 142.8(3) . . ?
O22W Na1 O25 158.0(3) . . ?
O40 Na1 O25 78.85(13) . . ?
O42 Na1 O25 63.96(11) . . ?
O11W Na1 O25 146.9(3) . . ?
O22W Na1 O21 90.3(3) . . ?
O40 Na1 O21 143.10(14) . . ?
O42 Na1 O21 121.52(13) . . ?
O11W Na1 O21 82.9(3) . . ?
O25 Na1 O21 96.49(12) . . ?
O22W Na1 O27 71.6(3) . . ?
O40 Na1 O27 147.31(13) . . ?
O42 Na1 O27 90.34(12) . . ?
O11W Na1 O27 78.4(3) . . ?
O25 Na1 O27 129.57(12) . . ?
O21 Na1 O27 59.46(10) . . ?
O22W Na1 O22 109.5(3) . . ?
O40 Na1 O22 90.03(12) . . ?
O42 Na1 O22 121.17(12) . . ?
O11W Na1 O22 95.1(3) . . ?
O25 Na1 O22 58.35(10) . . ?
O21 Na1 O22 58.06(10) . . ?
O27 Na1 O22 117.50(11) . . ?
O22W Na1 Na9 36.4(3) . . ?
O40 Na1 Na9 82.78(12) . . ?
O42 Na1 Na9 164.03(12) . . ?
O11W Na1 Na9 22.1(3) . . ?
O25 Na1 Na9 127.48(12) . . ?
O21 Na1 Na9 71.11(11) . . ?
O27 Na1 Na9 88.60(11) . . ?
O22 Na1 Na9 73.04(10) . . ?
O1W Na2 O3W 158.53(16) . . ?
O1W Na2 O2W 102.51(16) . . ?
O3W Na2 O2W 95.64(15) . . ?
O1W Na2 O35 76.43(13) . 3_666 ?
O3W Na2 O35 88.64(14) . 3_666 ?
O2W Na2 O35 166.17(15) . 3_666 ?
O1W Na2 O13 78.98(13) . 2_655 ?
O3W Na2 O13 114.77(15) . 2_655 ?
O2W Na2 O13 83.57(13) . 2_655 ?
O35 Na2 O13 82.69(12) 3_666 2_655 ?
O1W Na2 O47 86.93(14) . 2 ?
O3W Na2 O47 81.25(13) . 2 ?
O2W Na2 O47 91.26(13) . 2 ?
O35 Na2 O47 102.40(12) 3_666 2 ?
O13 Na2 O47 163.52(14) 2_655 2 ?
O1W Na2 Na4 48.90(11) . 3_666 ?
O3W Na2 Na4 128.34(13) . 3_666 ?
O2W Na2 Na4 121.55(12) . 3_666 ?
O35 Na2 Na4 47.53(9) 3_666 3_666 ?
O13 Na2 Na4 46.45(9) 2_655 3_666 ?
O47 Na2 Na4 127.18(10) 2 3_666 ?
O1W Na2 Na3 122.06(12) . . ?
O3W Na2 Na3 38.39(10) . . ?
O2W Na2 Na3 111.90(12) . . ?
O35 Na2 Na3 79.41(10) 3_666 . ?
O13 Na2 Na3 147.47(11) 2_655 . ?
O47 Na2 Na3 48.68(8) 2 . ?
Na4 Na2 Na3 126.53(8) 3_666 . ?
O3W Na3 O5W 165.6(2) . . ?
O3W Na3 O4W 92.30(17) . . ?
O5W Na3 O4W 91.7(2) . . ?
O3W Na3 O36 96.45(15) . 3_666 ?
O5W Na3 O36 74.66(17) . 3_666 ?
O4W Na3 O36 155.34(16) . 3_666 ?
O3W Na3 O39 103.53(14) . . ?
O5W Na3 O39 90.48(18) . . ?
O4W Na3 O39 87.06(14) . . ?
O36 Na3 O39 113.00(13) 3_666 . ?
O3W Na3 O47 78.29(13) . 2 ?
O5W Na3 O47 88.70(18) . 2 ?
O4W Na3 O47 80.96(13) . 2 ?
O36 Na3 O47 78.34(12) 3_666 2 ?
O39 Na3 O47 167.96(13) . 2 ?
O3W Na3 O38 73.44(13) . . ?
O5W Na3 O38 111.92(18) . . ?
O4W Na3 O38 138.07(15) . . ?
O36 Na3 O38 66.59(11) 3_666 . ?
O39 Na3 O38 59.84(10) . . ?
O47 Na3 O38 131.26(12) 2 . ?
O3W Na3 Mo10 87.53(11) . . ?
O5W Na3 Mo10 103.14(16) . . ?
O4W Na3 Mo10 115.68(12) . . ?
O36 Na3 Mo10 87.78(10) 3_666 . ?
O39 Na3 Mo10 32.12(7) . . ?
O47 Na3 Mo10 158.78(10) 2 . ?
O38 Na3 Mo10 27.72(7) . . ?
O3W Na3 Na2 38.18(10) . . ?
O5W Na3 Na2 127.43(17) . . ?
O4W Na3 Na2 102.42(13) . . ?
O36 Na3 Na2 71.96(10) 3_666 . ?
O39 Na3 Na2 139.89(11) . . ?
O47 Na3 Na2 45.68(8) 2 . ?
O38 Na3 Na2 90.33(9) . . ?
Mo10 Na3 Na2 114.74(7) . . ?
O3W Na3 Na11 137.53(19) . 2 ?
O5W Na3 Na11 28.1(2) . 2 ?
O4W Na3 Na11 100.0(2) . 2 ?
O36 Na3 Na11 58.72(17) 3_666 2 ?
O39 Na3 Na11 117.48(17) . 2 ?
O47 Na3 Na11 64.01(16) 2 2 ?
O38 Na3 Na11 117.34(18) . 2 ?
Mo10 Na3 Na11 121.62(16) . 2 ?
Na2 Na3 Na11 99.36(16) . 2 ?
O7W Na4 O6W 71.55(12) . . ?
O7W Na4 O13 136.77(14) . 4_566 ?
O6W Na4 O13 86.07(13) . 4_566 ?
O7W Na4 O35 125.38(13) . . ?
O6W Na4 O35 77.32(12) . . ?
O13 Na4 O35 82.38(12) 4_566 . ?
O7W Na4 O1W 142.35(14) . 3_666 ?
O6W Na4 O1W 143.58(14) . 3_666 ?
O13 Na4 O1W 73.49(12) 4_566 3_666 ?
O35 Na4 O1W 70.45(12) . 3_666 ?
O7W Na4 O32 76.57(12) . . ?
O6W Na4 O32 130.79(13) . . ?
O13 Na4 O32 140.81(13) 4_566 . ?
O35 Na4 O32 92.44(11) . . ?
O1W Na4 O32 68.24(11) 3_666 . ?
O7W Na4 O19 83.98(12) . 4_566 ?
O6W Na4 O19 138.50(13) . 4_566 ?
O13 Na4 O19 89.90(12) 4_566 4_566 ?
O35 Na4 O19 142.92(13) . 4_566 ?
O1W Na4 O19 72.58(12) 3_666 4_566 ?
O32 Na4 O19 71.17(11) . 4_566 ?
O7W Na4 Na2 172.06(12) . 3_666 ?
O6W Na4 Na2 103.33(11) . 3_666 ?
O13 Na4 Na2 46.84(9) 4_566 3_666 ?
O35 Na4 Na2 46.76(8) . 3_666 ?
O1W Na4 Na2 41.21(9) 3_666 3_666 ?
O32 Na4 Na2 103.45(10) . 3_666 ?
O19 Na4 Na2 103.61(10) 4_566 3_666 ?
O7W Na4 Na7 63.61(10) . . ?
O6W Na4 Na7 135.16(11) . . ?
O13 Na4 Na7 127.28(11) 4_566 . ?
O35 Na4 Na7 129.67(10) . . ?
O1W Na4 Na7 80.14(10) 3_666 . ?
O32 Na4 Na7 37.92(7) . . ?
O19 Na4 Na7 38.21(8) 4_566 . ?
Na2 Na4 Na7 121.23(8) 3_666 . ?
O7W Na4 Na5 34.86(9) . . ?
O6W Na4 Na5 36.73(9) . . ?
O13 Na4 Na5 115.60(11) 4_566 . ?
O35 Na4 Na5 102.49(10) . . ?
O1W Na4 Na5 168.27(11) 3_666 . ?
O32 Na4 Na5 103.47(10) . . ?
O19 Na4 Na5 113.45(10) 4_566 . ?
Na2 Na4 Na5 139.49(8) 3_666 . ?
Na7 Na4 Na5 98.45(7) . . ?
O7W Na5 O6W 74.43(13) . . ?
O7W Na5 O46 145.97(15) . . ?
O6W Na5 O46 100.50(14) . . ?
O7W Na5 O4 85.79(13) . 4_566 ?
O6W Na5 O4 136.30(14) . 4_566 ?
O46 Na5 O4 116.49(14) . 4_566 ?
O7W Na5 O55 131.47(14) . 4_566 ?
O6W Na5 O55 87.80(13) . 4_566 ?
O46 Na5 O55 80.84(12) . 4_566 ?
O4 Na5 O55 76.66(12) 4_566 4_566 ?
O7W Na5 O51 93.92(13) . . ?
O6W Na5 O51 150.16(14) . . ?
O46 Na5 O51 73.70(12) . . ?
O4 Na5 O51 67.74(11) 4_566 . ?
O55 Na5 O51 119.12(13) 4_566 . ?
O7W Na5 Na8 171.70(13) . 1_455 ?
O6W Na5 Na8 105.44(12) . 1_455 ?
O46 Na5 Na8 42.31(9) . 1_455 ?
O4 Na5 Na8 88.90(11) 4_566 1_455 ?
O55 Na5 Na8 40.68(9) 4_566 1_455 ?
O51 Na5 Na8 89.96(10) . 1_455 ?
O7W Na5 Na4 35.85(9) . . ?
O6W Na5 Na4 38.62(9) . . ?
O46 Na5 Na4 129.31(11) . . ?
O4 Na5 Na4 114.03(11) 4_566 . ?
O55 Na5 Na4 115.03(11) 4_566 . ?
O51 Na5 Na4 124.03(10) . . ?
Na8 Na5 Na4 143.70(8) 1_455 . ?
O25W Na6 O9W 36.3(7) . . ?
O25W Na6 O8W 99.5(7) . . ?
O9W Na6 O8W 81.59(16) . . ?
O25W Na6 O49 150.9(7) . 3_656 ?
O9W Na6 O49 156.38(17) . 3_656 ?
O8W Na6 O49 74.93(13) . 3_656 ?
O25W Na6 O54 143.6(7) . 3_656 ?
O9W Na6 O54 109.49(17) . 3_656 ?
O8W Na6 O54 81.14(13) . 3_656 ?
O49 Na6 O54 64.76(11) 3_656 3_656 ?
O25W Na6 O26 76.2(7) . 3_656 ?
O9W Na6 O26 107.60(17) . 3_656 ?
O8W Na6 O26 149.43(16) . 3_656 ?
O49 Na6 O26 94.13(12) 3_656 3_656 ?
O54 Na6 O26 120.43(14) 3_656 3_656 ?
O25W Na6 O17 76.2(7) . 3_656 ?
O9W Na6 O17 77.63(14) . 3_656 ?
O8W Na6 O17 149.64(14) . 3_656 ?
O49 Na6 O17 122.73(13) 3_656 3_656 ?
O54 Na6 O17 85.19(12) 3_656 3_656 ?
O26 Na6 O17 59.65(10) 3_656 3_656 ?
O25W Na6 O29 95.1(7) . 3_656 ?
O9W Na6 O29 127.72(17) . 3_656 ?
O8W Na6 O29 93.92(13) . 3_656 ?
O49 Na6 O29 57.61(11) 3_656 3_656 ?
O54 Na6 O29 121.26(12) 3_656 3_656 ?
O26 Na6 O29 57.05(10) 3_656 3_656 ?
O17 Na6 O29 116.30(11) 3_656 3_656 ?
O25W Na6 Na7 89.0(7) . . ?
O9W Na6 Na7 60.31(13) . . ?
O8W Na6 Na7 27.78(9) . . ?
O49 Na6 Na7 96.58(10) 3_656 . ?
O54 Na6 Na7 74.69(9) 3_656 . ?
O26 Na6 Na7 164.33(12) 3_656 . ?
O17 Na6 Na7 122.08(10) 3_656 . ?
O29 Na6 Na7 120.64(10) 3_656 . ?
O8W Na7 O9 85.85(13) . 3_656 ?
O8W Na7 O32 89.20(13) . . ?
O9 Na7 O32 163.12(17) 3_656 . ?
O8W Na7 O19 164.91(17) . 4_566 ?
O9 Na7 O19 95.48(14) 3_656 4_566 ?
O32 Na7 O19 85.23(13) . 4_566 ?
O8W Na7 O23 116.77(15) . 4_566 ?
O9 Na7 O23 80.38(13) 3_656 4_566 ?
O32 Na7 O23 116.14(14) . 4_566 ?
O19 Na7 O23 78.21(13) 4_566 4_566 ?
O8W Na7 O2N 87.89(15) . 4_566 ?
O9 Na7 O2N 76.73(16) 3_656 4_566 ?
O32 Na7 O2N 86.99(16) . 4_566 ?
O19 Na7 O2N 77.84(15) 4_566 4_566 ?
O23 Na7 O2N 144.85(16) 4_566 4_566 ?
O8W Na7 O30 70.13(12) . . ?
O9 Na7 O30 120.73(14) 3_656 . ?
O32 Na7 O30 72.20(11) . . ?
O19 Na7 O30 120.95(14) 4_566 . ?
O23 Na7 O30 65.71(11) 4_566 . ?
O2N Na7 O30 149.43(15) 4_566 . ?
O8W Na7 Na4 133.06(12) . . ?
O9 Na7 Na4 140.96(11) 3_656 . ?
O32 Na7 Na4 45.29(9) . . ?
O19 Na7 Na4 46.38(10) 4_566 . ?
O23 Na7 Na4 83.01(10) 4_566 . ?
O2N Na7 Na4 98.43(13) 4_566 . ?
O30 Na7 Na4 82.86(8) . . ?
O8W Na7 Na6 28.91(10) . . ?
O9 Na7 Na6 64.64(10) 3_656 . ?
O32 Na7 Na6 115.28(11) . . ?
O19 Na7 Na6 159.46(12) 4_566 . ?
O23 Na7 Na6 92.64(10) 4_566 . ?
O2N Na7 Na6 101.06(12) 4_566 . ?
O30 Na7 Na6 69.82(8) . . ?
Na4 Na7 Na6 151.52(8) . . ?
O14W Na8 O15W 130.4(2) . . ?
O14W Na8 O3N 80.87(19) . . ?
O15W Na8 O3N 139.9(2) . . ?
O14W Na8 O55 89.40(17) . 4_666 ?
O15W Na8 O55 81.98(15) . 4_666 ?
O3N Na8 O55 128.6(2) . 4_666 ?
O14W Na8 O46 146.3(2) . 1_655 ?
O15W Na8 O46 80.72(15) . 1_655 ?
O3N Na8 O46 79.54(17) . 1_655 ?
O55 Na8 O46 81.86(15) 4_666 1_655 ?
O14W Na8 O2N 91.72(19) . . ?
O15W Na8 O2N 96.72(18) . . ?
O3N Na8 O2N 52.32(16) . . ?
O55 Na8 O2N 178.66(18) 4_666 . ?
O46 Na8 O2N 97.59(16) 1_655 . ?
O14W Na8 O24W 77.5(5) . 3_766 ?
O15W Na8 O24W 148.2(5) . 3_766 ?
O3N Na8 O24W 45.0(5) . 3_766 ?
O55 Na8 O24W 83.7(5) 4_666 3_766 ?
O46 Na8 O24W 69.3(5) 1_655 3_766 ?
O2N Na8 O24W 97.3(5) . 3_766 ?
O14W Na8 N1 85.68(17) . . ?
O15W Na8 N1 119.54(18) . . ?
O3N Na8 N1 26.18(15) . . ?
O55 Na8 N1 154.8(2) 4_666 . ?
O46 Na8 N1 88.64(16) 1_655 . ?
O2N Na8 N1 26.14(14) . . ?
O24W Na8 N1 71.2(5) 3_766 . ?
O14W Na8 O16W 79.7(3) . 3_766 ?
O15W Na8 O16W 136.0(3) . 3_766 ?
O3N Na8 O16W 63.6(3) . 3_766 ?
O55 Na8 O16W 65.0(3) 4_666 3_766 ?
O46 Na8 O16W 67.1(3) 1_655 3_766 ?
O2N Na8 O16W 115.9(3) . 3_766 ?
O24W Na8 O16W 18.7(5) 3_766 3_766 ?
N1 Na8 O16W 89.8(3) . 3_766 ?
O14W Na8 Na5 130.51(17) . 1_655 ?
O15W Na8 Na5 68.00(12) . 1_655 ?
O3N Na8 Na5 113.90(17) . 1_655 ?
O55 Na8 Na5 43.51(10) 4_666 1_655 ?
O46 Na8 Na5 40.54(9) 1_655 1_655 ?
O2N Na8 Na5 135.63(16) . 1_655 ?
O24W Na8 Na5 82.1(5) 3_766 1_655 ?
N1 Na8 Na5 128.81(16) . 1_655 ?
O16W Na8 Na5 68.0(3) 3_766 1_655 ?
O14W Na8 Na9 30.72(16) . . ?
O15W Na8 Na9 99.67(16) . . ?
O3N Na8 Na9 108.52(16) . . ?
O55 Na8 Na9 82.59(13) 4_666 . ?
O46 Na8 Na9 164.23(15) 1_655 . ?
O2N Na8 Na9 98.01(16) . . ?
O24W Na8 Na9 106.4(5) 3_766 . ?
N1 Na8 Na9 104.53(15) . . ?
O16W Na8 Na9 103.8(3) 3_766 . ?
Na5 Na8 Na9 124.91(11) 1_655 . ?
O28W Na9 O21W 115.6(11) . 4_666 ?
O28W Na9 O11W 81.2(11) . . ?
O21W Na9 O11W 50.0(5) 4_666 . ?
O28W Na9 O16W 5.6(12) . . ?
O21W Na9 O16W 113.7(6) 4_666 . ?
O11W Na9 O16W 83.1(5) . . ?
O28W Na9 O20 144.3(11) . . ?
O21W Na9 O20 83.4(4) 4_666 . ?
O11W Na9 O20 90.9(4) . . ?
O16W Na9 O20 149.8(5) . . ?
O28W Na9 O14W 97.8(11) . . ?
O21W Na9 O14W 139.7(5) 4_666 . ?
O11W Na9 O14W 166.1(4) . . ?
O16W Na9 O14W 97.2(4) . . ?
O20 Na9 O14W 81.8(2) . . ?
O28W Na9 O7 125.5(11) . 4_666 ?
O21W Na9 O7 62.9(4) 4_666 4_666 ?
O11W Na9 O7 112.3(4) . 4_666 ?
O16W Na9 O7 119.9(5) . 4_666 ?
O20 Na9 O7 89.7(2) . 4_666 ?
O14W Na9 O7 79.7(2) . 4_666 ?
O28W Na9 O24W 29.3(12) . . ?
O21W Na9 O24W 99.0(7) 4_666 . ?
O11W Na9 O24W 85.9(6) . . ?
O16W Na9 O24W 23.8(5) . . ?
O20 Na9 O24W 173.3(6) . . ?
O14W Na9 O24W 100.1(6) . . ?
O7 Na9 O24W 97.0(6) 4_666 . ?
O28W Na9 O22W 79.4(11) . . ?
O21W Na9 O22W 48.3(4) 4_666 . ?
O11W Na9 O22W 4.8(4) . . ?
O16W Na9 O22W 80.8(4) . . ?
O20 Na9 O22W 94.9(3) . . ?
O14W Na9 O22W 170.1(3) . . ?
O7 Na9 O22W 109.7(3) 4_666 . ?
O24W Na9 O22W 82.1(6) . . ?
O28W Na9 O20W 109.0(11) . 4_666 ?
O21W Na9 O20W 8.0(5) 4_666 4_666 ?
O11W Na9 O20W 50.0(4) . 4_666 ?
O16W Na9 O20W 106.7(5) . 4_666 ?
O20 Na9 O20W 91.4(3) . 4_666 ?
O14W Na9 O20W 141.5(3) . 4_666 ?
O7 Na9 O20W 62.3(3) 4_666 4_666 ?
O24W Na9 O20W 91.1(6) . 4_666 ?
O22W Na9 O20W 47.5(3) . 4_666 ?
O28W Na9 Na8 129.1(11) . . ?
O21W Na9 Na8 112.4(4) 4_666 . ?
O11W Na9 Na8 146.4(4) . . ?
O16W Na9 Na8 128.6(4) . . ?
O20 Na9 Na8 56.35(15) . . ?
O14W Na9 Na8 31.39(15) . . ?
O7 Na9 Na8 65.07(15) 4_666 . ?
O24W Na9 Na8 127.5(5) . . ?
O22W Na9 Na8 149.7(3) . . ?
O20W Na9 Na8 117.1(3) 4_666 . ?
O28W Na9 Na1 95.2(11) . . ?
O21W Na9 Na1 60.2(4) 4_666 . ?
O11W Na9 Na1 26.0(3) . . ?
O16W Na9 Na1 98.9(4) . . ?
O20 Na9 Na1 67.15(15) . . ?
O14W Na9 Na1 141.8(2) . . ?
O7 Na9 Na1 120.10(19) 4_666 . ?
O24W Na9 Na1 108.5(5) . . ?
O22W Na9 Na1 30.7(2) . . ?
O20W Na9 Na1 63.9(3) 4_666 . ?
Na8 Na9 Na1 123.43(14) . . ?
O13W Na10 O12W 126.4(3) . . ?
O13W Na10 O1 72.9(2) . . ?
O12W Na10 O1 148.0(3) . . ?
O13W Na10 O17W 155.8(4) . . ?
O12W Na10 O17W 75.0(3) . . ?
O1 Na10 O17W 82.9(3) . . ?
O13W Na10 O14 92.6(2) . 4_565 ?
O12W Na10 O14 124.2(3) . 4_565 ?
O1 Na10 O14 73.55(17) . 4_565 ?
O17W Na10 O14 81.2(3) . 4_565 ?
O13W Na10 O9W 78.8(2) . 2 ?
O12W Na10 O9W 78.7(2) . 2 ?
O1 Na10 O9W 133.1(2) . 2 ?
O17W Na10 O9W 120.2(3) . 2 ?
O14 Na10 O9W 71.14(18) 4_565 2 ?
O13W Na10 O19W 76.3(4) . . ?
O12W Na10 O19W 79.9(4) . . ?
O1 Na10 O19W 81.3(3) . . ?
O17W Na10 O19W 99.5(4) . . ?
O14 Na10 O19W 154.5(4) 4_565 . ?
O9W Na10 O19W 127.2(4) 2 . ?
O13W Na10 O18W 94.8(3) . . ?
O12W Na10 O18W 74.0(2) . . ?
O1 Na10 O18W 79.4(2) . . ?
O17W Na10 O18W 79.6(3) . . ?
O14 Na10 O18W 148.4(3) 4_565 . ?
O9W Na10 O18W 140.4(3) 2 . ?
O19W Na10 O18W 20.0(3) . . ?
O13W Na10 O25W 49.4(6) . 2 ?
O12W Na10 O25W 91.8(5) . 2 ?
O1 Na10 O25W 117.6(5) . 2 ?
O17W Na10 O25W 151.5(6) . 2 ?
O14 Na10 O25W 86.0(5) 4_565 2 ?
O9W Na10 O25W 31.3(5) 2 2 ?
O19W Na10 O25W 102.9(6) . 2 ?
O18W Na10 O25W 121.6(6) . 2 ?
O13W Na10 O17W 142.6(3) . 3_665 ?
O12W Na10 O17W 68.7(3) . 3_665 ?
O1 Na10 O17W 81.2(3) . 3_665 ?
O17W Na10 O17W 26.2(4) . 3_665 ?
O14 Na10 O17W 105.6(3) 4_565 3_665 ?
O9W Na10 O17W 137.7(3) 2 3_665 ?
O19W Na10 O17W 73.5(4) . 3_665 ?
O18W Na10 O17W 53.5(3) . 3_665 ?
O25W Na10 O17W 160.5(6) 2 3_665 ?
O13W Na10 Na12 31.79(19) . . ?
O12W Na10 Na12 104.2(2) . . ?
O1 Na10 Na12 80.01(15) . . ?
O17W Na10 Na12 143.1(3) . . ?
O14 Na10 Na12 123.89(17) 4_565 . ?
O9W Na10 Na12 94.99(18) 2 . ?
O19W Na10 Na12 45.7(3) . . ?
O18W Na10 Na12 65.34(18) . . ?
O25W Na10 Na12 64.1(5) 2 . ?
O17W Na10 Na12 118.2(2) 3_665 . ?
O20W Na11 O5W 66.8(5) . 2_545 ?
O20W Na11 O10W 104.5(6) . . ?
O5W Na11 O10W 133.6(5) 2_545 . ?
O20W Na11 O26W 53.7(5) . . ?
O5W Na11 O26W 119.4(5) 2_545 . ?
O10W Na11 O26W 76.3(4) . . ?
O20W Na11 O6 123.3(6) . . ?
O5W Na11 O6 91.6(4) 2_545 . ?
O10W Na11 O6 125.5(5) . . ?
O26W Na11 O6 110.4(5) . . ?
O20W Na11 O48 149.8(6) . . ?
O5W Na11 O48 84.9(4) 2_545 . ?
O10W Na11 O48 87.1(3) . . ?
O26W Na11 O48 155.7(5) . . ?
O6 Na11 O48 65.2(3) . . ?
O20W Na11 O21W 17.2(4) . . ?
O5W Na11 O21W 65.7(4) 2_545 . ?
O10W Na11 O21W 118.3(5) . . ?
O26W Na11 O21W 54.2(4) . . ?
O6 Na11 O21W 106.2(4) . . ?
O48 Na11 O21W 149.6(5) . . ?
O20W Na11 O23W 104.6(7) . . ?
O5W Na11 O23W 170.8(7) 2_545 . ?
O10W Na11 O23W 43.3(5) . . ?
O26W Na11 O23W 53.0(6) . . ?
O6 Na11 O23W 96.2(6) . . ?
O48 Na11 O23W 102.9(6) . . ?
O21W Na11 O23W 107.1(6) . . ?
O20W Na11 O27W 58.0(5) . . ?
O5W Na11 O27W 123.1(5) 2_545 . ?
O10W Na11 O27W 75.9(4) . . ?
O26W Na11 O27W 4.6(4) . . ?
O6 Na11 O27W 106.8(4) . . ?
O48 Na11 O27W 151.8(5) . . ?
O21W Na11 O27W 57.5(4) . . ?
O23W Na11 O27W 49.7(6) . . ?
O20W Na11 O7 62.3(4) . . ?
O5W Na11 O7 77.4(3) 2_545 . ?
O10W Na11 O7 141.3(4) . . ?
O26W Na11 O7 66.7(3) . . ?
O6 Na11 O7 62.0(2) . . ?
O48 Na11 O7 123.3(4) . . ?
O21W Na11 O7 45.2(3) . . ?
O23W Na11 O7 101.9(5) . . ?
O27W Na11 O7 66.2(3) . . ?
O20W Na11 Mo2 89.2(5) . . ?
O5W Na11 Mo2 92.9(3) 2_545 . ?
O10W Na11 Mo2 133.3(4) . . ?
O26W Na11 Mo2 76.9(3) . . ?
O6 Na11 Mo2 37.99(17) . . ?
O48 Na11 Mo2 103.2(3) . . ?
O21W Na11 Mo2 72.4(3) . . ?
O23W Na11 Mo2 90.2(5) . . ?
O27W Na11 Mo2 74.4(3) . . ?
O7 Na11 Mo2 27.49(11) . . ?
O20W Na11 Na3 74.4(4) . 2_545 ?
O5W Na11 Na3 32.4(2) 2_545 2_545 ?
O10W Na11 Na3 101.5(3) . 2_545 ?
O26W Na11 Na3 124.3(4) . 2_545 ?
O6 Na11 Na3 114.4(3) . 2_545 ?
O48 Na11 Na3 76.0(2) . 2_545 ?
O21W Na11 Na3 82.4(3) . 2_545 ?
O23W Na11 Na3 144.3(6) . 2_545 ?
O27W Na11 Na3 129.0(4) . 2_545 ?
O7 Na11 Na3 108.4(3) . 2_545 ?
Mo2 Na11 Na3 125.2(3) . 2_545 ?
O23W Na12 O13W 59.9(6) . . ?
O23W Na12 O4W 152.4(6) . . ?
O13W Na12 O4W 116.2(2) . . ?
O23W Na12 O41 122.1(6) . . ?
O13W Na12 O41 155.6(2) . . ?
O4W Na12 O41 73.69(16) . . ?
O23W Na12 O31 114.7(6) . 4_565 ?
O13W Na12 O31 81.1(2) . 4_565 ?
O4W Na12 O31 90.08(17) . 4_565 ?
O41 Na12 O31 76.51(14) . 4_565 ?
O23W Na12 O10W 48.5(6) . . ?
O13W Na12 O10W 88.3(2) . . ?
O4W Na12 O10W 153.5(2) . . ?
O41 Na12 O10W 79.83(16) . . ?
O31 Na12 O10W 83.75(15) 4_565 . ?
O23W Na12 O50 74.5(6) . . ?
O13W Na12 O50 130.1(2) . . ?
O4W Na12 O50 94.50(16) . . ?
O41 Na12 O50 67.23(13) . . ?
O31 Na12 O50 140.37(17) 4_565 . ?
O10W Na12 O50 74.86(15) . . ?
O23W Na12 O19W 85.5(7) . . ?
O13W Na12 O19W 71.5(3) . . ?
O4W Na12 O19W 68.4(3) . . ?
O41 Na12 O19W 131.4(3) . . ?
O31 Na12 O19W 131.2(3) 4_565 . ?
O10W Na12 O19W 133.2(3) . . ?
O50 Na12 O19W 86.4(3) . . ?
O23W Na12 Mo9 104.0(6) . . ?
O13W Na12 Mo9 162.3(2) . . ?
O4W Na12 Mo9 81.52(13) . . ?
O41 Na12 Mo9 25.94(8) . . ?
O31 Na12 Mo9 101.15(12) 4_565 . ?
O10W Na12 Mo9 74.52(13) . . ?
O50 Na12 Mo9 41.32(8) . . ?
O19W Na12 Mo9 117.1(3) . . ?
O23W Na12 Na10 73.5(6) . . ?
O13W Na12 Na10 31.45(18) . . ?
O4W Na12 Na10 91.12(15) . . ?
O41 Na12 Na10 164.25(15) . . ?
O31 Na12 Na10 99.85(13) 4_565 . ?
O10W Na12 Na10 115.29(16) . . ?
O50 Na12 Na10 119.34(14) . . ?
O19W Na12 Na10 41.2(3) . . ?
Mo9 Na12 Na10 157.72(12) . . ?
O34 Se1 O53 99.62(14) . . ?
O34 Se1 O44 100.35(14) . . ?
O53 Se1 O44 99.99(14) . . ?
O15 Se2 O16 99.11(15) . . ?
O15 Se2 O12 100.16(15) . . ?
O16 Se2 O12 101.22(14) . . ?
O1 Mo1 O4 103.54(16) . . ?
O1 Mo1 O5 102.51(15) . . ?
O4 Mo1 O5 98.41(14) . . ?
O1 Mo1 O3 97.48(15) . . ?
O4 Mo1 O3 101.31(14) . . ?
O5 Mo1 O3 147.66(13) . . ?
O1 Mo1 O16 165.32(14) . . ?
O4 Mo1 O16 89.00(14) . . ?
O5 Mo1 O16 82.82(12) . . ?
O3 Mo1 O16 72.22(12) . . ?
O1 Mo1 O2 86.56(14) . . ?
O4 Mo1 O2 169.51(14) . . ?
O5 Mo1 O2 76.32(12) . . ?
O3 Mo1 O2 79.82(12) . . ?
O16 Mo1 O2 81.39(11) . . ?
O7 Mo2 O55 104.43(17) . . ?
O7 Mo2 O5 100.67(16) . . ?
O55 Mo2 O5 99.07(15) . . ?
O7 Mo2 O8 99.23(15) . . ?
O55 Mo2 O8 100.81(15) . . ?
O5 Mo2 O8 147.26(14) . . ?
O7 Mo2 O12 167.20(15) . . ?
O55 Mo2 O12 87.12(14) . . ?
O5 Mo2 O12 82.60(12) . . ?
O8 Mo2 O12 72.74(12) . . ?
O7 Mo2 O6 87.46(15) . . ?
O55 Mo2 O6 167.97(15) . . ?
O5 Mo2 O6 76.55(12) . . ?
O8 Mo2 O6 78.65(12) . . ?
O12 Mo2 O6 81.24(11) . . ?
O7 Mo2 Na11 54.0(2) . . ?
O55 Mo2 Na11 149.8(2) . . ?
O5 Mo2 Na11 69.04(18) . . ?
O8 Mo2 Na11 103.32(18) . . ?
O12 Mo2 Na11 117.23(17) . . ?
O6 Mo2 Na11 39.05(18) . . ?
O9 Mo3 O10 104.17(16) . . ?
O9 Mo3 O11 101.03(15) . . ?
O10 Mo3 O11 99.83(15) . . ?
O9 Mo3 O8 99.66(15) . . ?
O10 Mo3 O8 97.54(16) . . ?
O11 Mo3 O8 148.71(13) . . ?
O9 Mo3 O12 163.24(13) . . ?
O10 Mo3 O12 91.53(13) . . ?
O11 Mo3 O12 81.64(12) . . ?
O8 Mo3 O12 72.04(12) . . ?
O9 Mo3 O54 87.91(13) . . ?
O10 Mo3 O54 167.92(14) . . ?
O11 Mo3 O54 77.62(12) . . ?
O8 Mo3 O54 79.96(12) . . ?
O12 Mo3 O54 76.44(10) . . ?
O14 Mo4 O13 104.19(16) . . ?
O14 Mo4 O11 100.96(15) . . ?
O13 Mo4 O11 101.88(14) . . ?
O14 Mo4 O18 99.26(15) . . ?
O13 Mo4 O18 99.18(14) . . ?
O11 Mo4 O18 146.07(13) . . ?
O14 Mo4 O17 88.54(13) . . ?
O13 Mo4 O17 167.26(14) . . ?
O11 Mo4 O17 74.85(12) . . ?
O18 Mo4 O17 78.74(12) . . ?
O14 Mo4 O15 166.45(13) . . ?
O13 Mo4 O15 87.73(14) . . ?
O11 Mo4 O15 82.48(12) . . ?
O18 Mo4 O15 72.06(12) . . ?
O17 Mo4 O15 79.67(11) . . ?
O20 Mo5 O19 105.18(17) . . ?
O20 Mo5 O22 101.15(16) . . ?
O19 Mo5 O22 99.16(15) . . ?
O20 Mo5 O18 97.87(15) . . ?
O19 Mo5 O18 99.09(15) . . ?
O22 Mo5 O18 149.08(13) . . ?
O20 Mo5 O21 90.77(15) . . ?
O19 Mo5 O21 163.95(15) . . ?
O22 Mo5 O21 75.51(12) . . ?
O18 Mo5 O21 80.10(12) . . ?
O20 Mo5 O15 165.97(14) . . ?
O19 Mo5 O15 86.40(14) . . ?
O22 Mo5 O15 84.43(12) . . ?
O18 Mo5 O15 72.05(12) . . ?
O21 Mo5 O15 78.06(11) . . ?
O24 Mo6 O23 103.88(16) . . ?
O24 Mo6 O22 103.25(15) . . ?
O23 Mo6 O22 97.63(15) . . ?
O24 Mo6 O3 99.83(15) . . ?
O23 Mo6 O3 98.91(15) . . ?
O22 Mo6 O3 147.33(13) . . ?
O24 Mo6 O25 89.71(14) . . ?
O23 Mo6 O25 165.95(14) . . ?
O22 Mo6 O25 75.45(12) . . ?
O3 Mo6 O25 81.92(12) . . ?
O24 Mo6 O16 164.29(14) . . ?
O23 Mo6 O16 90.03(13) . . ?
O22 Mo6 O16 81.70(11) . . ?
O3 Mo6 O16 70.35(12) . . ?
O25 Mo6 O16 76.99(11) . . ?
O28 Mo7 O30 103.63(15) . . ?
O28 Mo7 O29 100.89(14) . . ?
O30 Mo7 O29 98.28(15) . . ?
O28 Mo7 O52 99.35(15) . . ?
O30 Mo7 O52 98.43(15) . . ?
O29 Mo7 O52 149.81(13) . . ?
O28 Mo7 O49 91.32(13) . . ?
O30 Mo7 O49 164.77(13) . . ?
O29 Mo7 O49 75.65(12) . . ?
O52 Mo7 O49 81.74(12) . . ?
O28 Mo7 O53 165.85(13) . . ?
O30 Mo7 O53 88.77(13) . . ?
O29 Mo7 O53 83.74(12) . . ?
O52 Mo7 O53 71.69(12) . . ?
O49 Mo7 O53 76.78(10) . . ?
O51 Mo8 O47 104.23(16) . . ?
O51 Mo8 O43 98.06(14) . . ?
O47 Mo8 O43 103.01(14) . . ?
O51 Mo8 O52 100.66(15) . . ?
O47 Mo8 O52 98.97(14) . . ?
O43 Mo8 O52 146.51(13) . . ?
O51 Mo8 O53 86.89(13) . . ?
O47 Mo8 O53 167.02(13) . . ?
O43 Mo8 O53 81.64(12) . . ?
O52 Mo8 O53 71.98(12) . . ?
O51 Mo8 O48 167.99(14) . . ?
O47 Mo8 O48 87.61(13) . . ?
O43 Mo8 O48 76.93(12) . . ?
O52 Mo8 O48 79.10(12) . . ?
O53 Mo8 O48 81.61(11) . . ?
O41 Mo9 O46 104.03(16) . . ?
O41 Mo9 O43 100.86(15) . . ?
O46 Mo9 O43 100.02(14) . . ?
O41 Mo9 O39 100.56(14) . . ?
O46 Mo9 O39 101.88(14) . . ?
O43 Mo9 O39 144.45(13) . . ?
O41 Mo9 O44 168.64(13) . . ?
O46 Mo9 O44 86.31(13) . . ?
O43 Mo9 O44 81.63(12) . . ?
O39 Mo9 O44 72.26(11) . . ?
O41 Mo9 O50 85.41(14) . . ?
O46 Mo9 O50 170.40(14) . . ?
O43 Mo9 O50 76.13(12) . . ?
O39 Mo9 O50 77.69(12) . . ?
O44 Mo9 O50 84.43(11) . . ?
O41 Mo9 Na12 39.68(12) . . ?
O46 Mo9 Na12 143.56(12) . . ?
O43 Mo9 Na12 87.58(10) . . ?
O39 Mo9 Na12 91.12(10) . . ?
O44 Mo9 Na12 130.13(9) . . ?
O50 Mo9 Na12 45.77(10) . . ?
O38 Mo10 O37 104.44(15) . . ?
O38 Mo10 O45 102.18(14) . . ?
O37 Mo10 O45 98.51(14) . . ?
O38 Mo10 O39 97.77(14) . . ?
O37 Mo10 O39 97.88(15) . . ?
O45 Mo10 O39 150.04(13) . . ?
O38 Mo10 O44 161.88(13) . . ?
O37 Mo10 O44 92.21(13) . . ?
O45 Mo10 O44 82.00(12) . . ?
O39 Mo10 O44 72.46(12) . . ?
O38 Mo10 O42 87.33(13) . . ?
O37 Mo10 O42 168.14(13) . . ?
O45 Mo10 O42 77.13(12) . . ?
O39 Mo10 O42 81.75(12) . . ?
O44 Mo10 O42 76.33(10) . . ?
O38 Mo10 Na3 50.80(12) . . ?
O37 Mo10 Na3 106.06(12) . . ?
O45 Mo10 Na3 147.01(10) . . ?
O39 Mo10 Na3 46.98(10) . . ?
O44 Mo10 Na3 118.00(8) . . ?
O42 Mo10 Na3 82.43(8) . . ?
O36 Mo11 O35 104.35(16) . . ?
O36 Mo11 O45 101.94(14) . . ?
O35 Mo11 O45 101.43(14) . . ?
O36 Mo11 O33 97.96(14) . . ?
O35 Mo11 O33 98.70(14) . . ?
O45 Mo11 O33 147.06(13) . . ?
O36 Mo11 O27 87.42(14) . . ?
O35 Mo11 O27 168.21(14) . . ?
O45 Mo11 O27 74.96(12) . . ?
O33 Mo11 O27 80.03(12) . . ?
O36 Mo11 O34 163.89(13) . . ?
O35 Mo11 O34 89.95(13) . . ?
O45 Mo11 O34 82.03(12) . . ?
O33 Mo11 O34 72.14(11) . . ?
O27 Mo11 O34 78.47(11) . . ?
O31 Mo12 O32 104.95(15) . . ?
O31 Mo12 O29 101.76(14) . . ?
O32 Mo12 O29 98.88(14) . . ?
O31 Mo12 O33 98.33(14) . . ?
O32 Mo12 O33 98.58(14) . . ?
O29 Mo12 O33 148.90(13) . . ?
O31 Mo12 O26 88.25(13) . . ?
O32 Mo12 O26 166.64(14) . . ?
O29 Mo12 O26 75.96(12) . . ?
O33 Mo12 O26 81.20(12) . . ?
O31 Mo12 O34 164.95(13) . . ?
O32 Mo12 O34 88.09(13) . . ?
O29 Mo12 O34 83.21(12) . . ?
O33 Mo12 O34 71.86(11) . . ?
O26 Mo12 O34 79.12(11) . . ?
O1N N1 O2N 123.4(6) . . ?
O1N N1 O3N 118.5(5) . . ?
O2N N1 O3N 118.0(6) . . ?
O1N N1 Na8 174.8(4) . . ?
O2N N1 Na8 61.6(3) . . ?
O3N N1 Na8 56.4(3) . . ?

loop_
_geom_bond_atom_site_label_1
_geom_bond_atom_site_label_2
_geom_bond_distance
_geom_bond_site_symmetry_2
_geom_bond_publ_flag
C1 O17 1.243(5) . ?
C1 O21 1.256(5) . ?
C1 C2 1.544(6) . ?
C2 O27 1.250(5) . ?
C2 O26 1.251(5) . ?
C3 O2 1.243(5) . ?
C3 O25 1.250(5) . ?
C3 C4 1.562(6) . ?
C4 O50 1.243(5) . ?
C4 O42 1.254(5) . ?
C5 O6 1.240(5) . ?
C5 O54 1.252(5) . ?
C5 C6 1.571(6) . ?
C6 O48 1.247(5) . ?
C6 O49 1.251(5) . ?
O1 Mo1 1.697(3) . ?
O1 Na10 2.451(6) . ?
O2 Mo1 2.340(3) . ?
O3 Mo6 1.933(3) . ?
O3 Mo1 1.935(3) . ?
O4 Mo1 1.712(3) . ?
O4 Na5 2.487(4) 4_665 ?
O5 Mo1 1.899(3) . ?
O5 Mo2 1.901(3) . ?
O6 Mo2 2.305(3) . ?
O6 Na11 2.359(10) . ?
O7 Mo2 1.703(3) . ?
O7 Na9 2.333(6) 4_565 ?
O7 Na11 2.985(10) . ?
O8 Mo2 1.920(3) . ?
O8 Mo3 1.926(3) . ?
O9 Mo3 1.699(3) . ?
O9 Na7 2.330(4) 3_656 ?
O10 Mo3 1.709(3) . ?
O11 Mo4 1.892(3) . ?
O11 Mo3 1.897(3) . ?
O12 Se2 1.698(3) . ?
O12 Mo2 2.299(3) . ?
O12 Mo3 2.325(3) . ?
O13 Mo4 1.714(3) . ?
O13 Na4 2.534(4) 4_665 ?
O13 Na2 2.550(4) 2_645 ?
O14 Mo4 1.706(3) . ?
O14 Na10 2.483(6) 4_666 ?
O15 Se2 1.695(3) . ?
O15 Mo5 2.306(3) . ?
O15 Mo4 2.309(3) . ?
O16 Se2 1.698(3) . ?
O16 Mo1 2.278(3) . ?
O16 Mo6 2.361(3) . ?
O17 Mo4 2.308(3) . ?
O17 Na6 2.782(4) 3_656 ?
O18 Mo4 1.928(3) . ?
O18 Mo5 1.933(3) . ?
O19 Mo5 1.708(3) . ?
O19 Na7 2.347(4) 4_665 ?
O19 Na4 2.747(4) 4_665 ?
O20 Mo5 1.704(3) . ?
O20 Na9 2.247(6) . ?
O21 Mo5 2.267(3) . ?
O21 Na1 2.513(4) . ?
O22 Mo5 1.901(3) . ?
O22 Mo6 1.913(3) . ?
O22 Na1 2.761(4) . ?
O23 Mo6 1.715(3) . ?
O23 Na7 2.516(4) 4_665 ?
O24 Mo6 1.692(3) . ?
O25 Mo6 2.261(3) . ?
O25 Na1 2.485(4) . ?
O26 Mo12 2.291(3) . ?
O26 Na6 2.569(4) 3_656 ?
O27 Mo11 2.289(3) . ?
O27 Na1 2.752(4) . ?
O28 Mo7 1.698(3) . ?
O29 Mo7 1.902(3) . ?
O29 Mo12 1.907(3) . ?
O29 Na6 2.853(4) 3_656 ?
O30 Mo7 1.717(3) . ?
O30 Na7 2.947(4) . ?
O31 Mo12 1.695(3) . ?
O31 Na12 2.518(4) 4_666 ?
O32 Mo12 1.710(3) . ?
O32 Na7 2.338(4) . ?
O32 Na4 2.704(4) . ?
O33 Mo11 1.932(3) . ?
O33 Mo12 1.936(3) . ?
O34 Se1 1.694(3) . ?
O34 Mo11 2.296(3) . ?
O34 Mo12 2.305(3) . ?
O35 Mo11 1.710(3) . ?
O35 Na2 2.550(4) 3_666 ?
O35 Na4 2.582(4) . ?
O36 Mo11 1.700(3) . ?
O36 Na3 2.465(4) 3_666 ?
O37 Mo10 1.723(3) . ?
O38 Mo10 1.693(3) . ?
O38 Na3 2.821(4) . ?
O39 Mo9 1.917(3) . ?
O39 Mo10 1.932(3) . ?
O39 Na3 2.656(4) . ?
O40 Na1 2.415(4) . ?
O41 Mo9 1.695(3) . ?
O41 Na12 2.474(5) . ?
O42 Mo10 2.308(3) . ?
O42 Na1 2.464(4) . ?
O43 Mo8 1.909(3) . ?
O43 Mo9 1.916(3) . ?
O44 Se1 1.701(3) . ?
O44 Mo10 2.300(3) . ?
O44 Mo9 2.320(3) . ?
O45 Mo11 1.900(3) . ?
O45 Mo10 1.900(3) . ?
O46 Mo9 1.715(3) . ?
O46 Na5 2.443(4) . ?
O46 Na8 2.530(5) 1_455 ?
O47 Mo8 1.713(3) . ?
O47 Na2 2.648(4) 2_545 ?
O47 Na3 2.780(4) 2_545 ?
O48 Mo8 2.343(3) . ?
O48 Na11 2.611(10) . ?
O49 Mo7 2.283(3) . ?
O49 Na6 2.464(4) 3_656 ?
O50 Mo9 2.333(3) . ?
O50 Na12 2.533(4) . ?
O51 Mo8 1.702(3) . ?
O51 Na5 2.682(4) . ?
O52 Mo8 1.920(3) . ?
O52 Mo7 1.939(3) . ?
O53 Se1 1.699(3) . ?
O53 Mo7 2.314(3) . ?
O53 Mo8 2.315(3) . ?
O54 Mo3 2.351(3) . ?
O54 Na6 2.490(4) 3_656 ?
O55 Mo2 1.713(3) . ?
O55 Na8 2.443(4) 4_565 ?
O55 Na5 2.580(4) 4_665 ?
O1W Na2 2.300(4) . ?
O1W Na4 2.630(4) 3_666 ?
O2W Na2 2.363(4) . ?
O3W Na2 2.346(4) . ?
O3W Na3 2.357(4) . ?
O4W Na3 2.419(5) . ?
O4W Na12 2.457(5) . ?
O5W Na11 2.100(11) 2 ?
O5W Na3 2.394(6) . ?
O6W Na5 2.377(4) . ?
O6W Na4 2.481(4) . ?
O7W Na5 2.329(4) . ?
O7W Na4 2.386(4) . ?
O8W Na7 2.327(4) . ?
O8W Na6 2.415(4) . ?
O9W O25W 1.42(2) . ?
O9W Na6 2.379(5) . ?
O9W Na10 2.557(7) 2_545 ?
O10W Na11 2.289(11) . ?
O10W Na12 2.521(6) . ?
O11W O22W 0.615(13) . ?
O11W O21W 1.701(16) 4_666 ?
O11W Na9 2.118(13) . ?
O11W Na1 2.467(12) . ?
O12W Na10 2.308(9) . ?
O13W Na10 2.295(8) . ?
O13W Na12 2.317(7) . ?
O14W Na9 2.280(7) . ?
O14W Na8 2.325(6) . ?
O15W Na8 2.327(5) . ?
O16W O28W 0.92(2) . ?
O16W O24W 0.96(2) . ?
O16W Na9 2.228(15) . ?
O16W Na8 2.949(15) 3_766 ?
O17W O17W 1.34(2) 3_665 ?
O17W Na10 2.455(12) . ?
O17W Na10 2.990(12) 3_665 ?
O18W O19W 0.910(13) . ?
O18W Na10 2.644(8) . ?
O19W Na10 2.591(14) . ?
O19W Na12 2.815(14) . ?
O20W O21W 1.037(14) . ?
O20W Na11 2.048(16) . ?
O20W Na9 2.860(14) 4_565 ?
O21W Na9 1.874(13) 4_565 ?
O21W Na11 2.800(16) . ?
O22W Na1 2.323(11) . ?
O22W Na9 2.700(12) . ?
O23W Na12 2.14(2) . ?
O23W Na11 2.81(2) . ?
O24W O28W 1.37(3) . ?
O24W Na9 2.36(2) . ?
O24W Na8 2.65(2) 3_766 ?
O25W Na6 2.11(2) . ?
O25W Na10 2.69(2) 2_545 ?
O26W O27W 0.619(13) . ?
O26W Na11 2.304(14) . ?
O27W Na11 2.887(17) . ?
O28W Na9 1.32(3) . ?
O1N N1 1.230(7) . ?
O3N N1 1.280(7) . ?
O3N Na8 2.417(6) . ?
O2N N1 1.269(7) . ?
O2N Na7 2.528(5) 4_665 ?
O2N Na8 2.533(5) . ?
Na1 Na9 4.190(5) . ?
Na2 Na4 3.491(3) 3_666 ?
Na2 Na3 3.691(3) . ?
Na3 Mo10 3.567(2) . ?
Na3 Na11 3.884(10) 2 ?
Na4 Na7 3.778(3) . ?
Na4 Na5 3.845(3) . ?
Na5 Na8 3.729(4) 1_455 ?
Na6 Na7 4.174(3) . ?
Na8 N1 2.877(7) . ?
Na8 Na9 3.945(6) . ?
Na10 Na12 3.927(6) . ?
Na11 Mo2 3.649(10) . ?
Na12 Mo9 3.530(3) . ?
